data_8107578
loop_
_publ_author_name
'Lin, Shu-Ting'
'Lou, Can'
'Jiang, Cheng-Jun'

_publ_section_title
;
 The crystal structure of
 4-(3-carboxy-1-cyclopropyl-6-fluoro-8-methoxy-4-oxo-1,4-
 dihydroquinolin-7-yl)-2-methylpiperazin-1-ium 2,5-dihydroxybenzoate
 methanol solvate, C27H32FN3O9
;
_journal_issue 5
_journal_name_full 'Zeitschrift f\"ur Kristallographie - New Crystal Structures'
_journal_page_first 841
_journal_page_last 843
_journal_paper_doi 10.1515/ncrs-2023-0228
_journal_volume 238
_journal_year 2023
_chemical_formula_moiety 'C19 H23 F N3 O4, C7 H5 O4, C H4 O'
_chemical_formula_sum 'C27 H32 F N3 O9'
_chemical_formula_weight 561.55
_space_group_crystal_system triclinic
_space_group_IT_number 2
_space_group_name_Hall '-P 1'
_space_group_name_H-M_alt 'P -1'
_atom_sites_solution_hydrogens geom
_atom_sites_solution_primary dual
_cell_angle_alpha 87.860(3)
_cell_angle_beta 76.795(2)
_cell_angle_gamma 78.317(2)
_cell_formula_units_Z 2
_cell_length_a 8.0932(4)
_cell_length_b 11.8392(7)
_cell_length_c 14.6782(8)
_cell_measurement_reflns_used 8917
_cell_measurement_temperature 170.00
_cell_measurement_theta_max 60.623
_cell_measurement_theta_min 2.690
_cell_volume 1340.81(13)
_computing_cell_refinement 'SAINT V8.40B (Bruker Nano, Inc., 2019)'
_computing_data_collection 'Bruker Instrument Service vV6.2.14'
_computing_data_reduction 'SAINT V8.40B (Bruker Nano, Inc., 2019)'
_computing_molecular_graphics 'Olex2 1.5 (Dolomanov et al., 2009)'
_computing_publication_material 'Olex2 1.5 (Dolomanov et al., 2009)'
_computing_structure_refinement 'SHELXL 2019/2 (Sheldrick, 2015)'
_computing_structure_solution 'SHELXT 2018/2 (Sheldrick, 2018)'
_diffrn_ambient_temperature 170.00
_diffrn_measured_fraction_theta_full 0.990
_diffrn_measured_fraction_theta_max 0.979
_diffrn_measurement_device_type 'zju Bruker D8 Venture'
_diffrn_measurement_method '\? and \f scans'
_diffrn_radiation_type GaK\a
_diffrn_radiation_wavelength 1.34139
_diffrn_reflns_av_R_equivalents 0.0488
_diffrn_reflns_av_unetI/netI 0.0446
_diffrn_reflns_Laue_measured_fraction_full 0.990
_diffrn_reflns_Laue_measured_fraction_max 0.979
_diffrn_reflns_limit_h_max 10
_diffrn_reflns_limit_h_min -10
_diffrn_reflns_limit_k_max 15
_diffrn_reflns_limit_k_min -15
_diffrn_reflns_limit_l_max 19
_diffrn_reflns_limit_l_min -19
_diffrn_reflns_number 25694
_diffrn_reflns_point_group_measured_fraction_full 0.990
_diffrn_reflns_point_group_measured_fraction_max 0.979
_diffrn_reflns_theta_full 53.594
_diffrn_reflns_theta_max 60.623
_diffrn_reflns_theta_min 2.690
_diffrn_source_current 3.57
_diffrn_source_power 0.24954300000000001
_diffrn_source_voltage 69.9
_exptl_absorpt_coefficient_mu 0.589
_exptl_absorpt_correction_T_max 0.7519
_exptl_absorpt_correction_T_min 0.6597
_exptl_absorpt_correction_type multi-scan
_exptl_absorpt_process_details
;
 SADABS-2016/2 (Bruker,2016/2) was used for absorption correction.
wR2(int) was 0.1278 before and 0.0812 after correction.
The Ratio of minimum to maximum transmission is 0.9600.
The \l/2 correction factor is Not present.
;
_exptl_crystal_colour colourless
_exptl_crystal_colour_primary colourless
_exptl_crystal_density_diffrn 1.391
_exptl_crystal_description needle
_exptl_crystal_F_000 592
_exptl_crystal_size_max 0.07
_exptl_crystal_size_mid 0.04
_exptl_crystal_size_min 0.03
_refine_diff_density_max 0.339
_refine_diff_density_min -0.346
_refine_diff_density_rms 0.058
_refine_ls_extinction_coef .
_refine_ls_extinction_method none
_refine_ls_goodness_of_fit_ref 1.119
_refine_ls_hydrogen_treatment constr
_refine_ls_matrix_type full
_refine_ls_number_parameters 379
_refine_ls_number_reflns 6034
_refine_ls_number_restraints 20
_refine_ls_restrained_S_all 1.144
_refine_ls_R_factor_all 0.0666
_refine_ls_R_factor_gt 0.0559
_refine_ls_shift/su_max 0.001
_refine_ls_shift/su_mean 0.000
_refine_ls_structure_factor_coef Fsqd
_refine_ls_weighting_details 'w=1/[\s^2^(Fo^2^)+(0.0651P)^2^+0.7242P] where P=(Fo^2^+2Fc^2^)/3'
_refine_ls_weighting_scheme calc
_refine_ls_wR_factor_gt 0.1481
_refine_ls_wR_factor_ref 0.1537
_reflns_Friedel_coverage 0.000
_reflns_Friedel_fraction_full .
_reflns_Friedel_fraction_max .
_reflns_number_gt 4834
_reflns_number_total 6034
_reflns_threshold_expression 'I > 2\s(I)'
_cod_data_source_file suppl_j_ncrs-2023-0228_suppl_001.cif
_cod_data_source_block 0m
_cod_database_code 8107578
_shelx_space_group_comment
;
The symmetry employed for this shelxl refinement is uniquely defined
by the following loop, which should always be used as a source of
symmetry information in preference to the above space-group names.
They are only intended as comments.
;
_shelx_estimated_absorpt_t_max 0.983
_shelx_estimated_absorpt_t_min 0.960
_olex2_refinement_description
;
1. Fixed Uiso
 At 1.2 times of:
  All C(H) groups, All C(H,H) groups, All N(H,H) groups
 At 1.5 times of:
  All C(H,H,H) groups, All O(H) groups
2. Restrained distances
 C2-C5A
 1.53 with sigma of 0.01
 C2-C5 \\sim C2-C5A
 with sigma of 0.02
3. Uiso/Uaniso restraints and constraints
C2 \\sim C5 \\sim C5A: within 2A with sigma of 0.02 and sigma for terminal
atoms of 0.04 within 2A
4. Others
 Sof(H2B)=Sof(C5A)=Sof(H5AA)=Sof(H5AB)=Sof(H5AC)=1-FVAR(1)
 Sof(H2A)=Sof(C5)=Sof(H5A)=Sof(H5B)=Sof(H5C)=FVAR(1)
5.a Ternary CH refined with riding coordinates:
 C2(H2A), C2(H2B), C17(H17)
5.b Secondary CH2 refined with riding coordinates:
 N1(H1A,H1B), C1(H1C,H1D), C3(H3A,H3B), C4(H4A,H4B), C18(H18A,H18B), C19(H19A,
 H19B)
5.c Aromatic/amide H refined with riding coordinates:
 C8(H8), C14(H14), C20(H20), C22(H22), C23(H23)
5.d Idealised Me refined as rotating group:
 C15(H15A,H15B,H15C), C5(H5A,H5B,H5C), C5A(H5AA,H5AB,H5AC), C27(H27A,H27B,H27C)
5.e Idealised tetrahedral OH refined as rotating group:
 O3(H3), O5(H5), O6(H6), O9(H9)
;

loop_
_space_group_symop_operation_xyz
'x, y, z'
'-x, -y, -z'

loop_
_atom_site_label
_atom_site_type_symbol
_atom_site_fract_x
_atom_site_fract_y
_atom_site_fract_z
_atom_site_U_iso_or_equiv
_atom_site_adp_type
_atom_site_occupancy
_atom_site_site_symmetry_order
_atom_site_calc_flag
_atom_site_refinement_flags_posn
_atom_site_refinement_flags_adp
_atom_site_refinement_flags_occupancy
_atom_site_disorder_assembly
_atom_site_disorder_group
F1 F 0.17243(16) 0.55645(10) 0.21156(8) 0.0393(3) Uani 1 1 d . . . . .
O1 O 0.09648(15) 0.17812(10) 0.30827(8) 0.0230(3) Uani 1 1 d . . . . .
O2 O -0.27009(18) 0.62348(11) 0.51238(9) 0.0290(3) Uani 1 1 d . . . . .
O3 O -0.47802(19) 0.59090(13) 0.66231(10) 0.0355(3) Uani 1 1 d . . . . .
H3 H -0.414411 0.622037 0.619636 0.053 Uiso 1 1 calc R U . . .
O4 O -0.5197(2) 0.41360(14) 0.69978(10) 0.0423(4) Uani 1 1 d . . . . .
N1 N 0.48541(19) 0.21299(15) 0.00895(11) 0.0277(4) Uani 1 1 d . . . . .
H1A H 0.447158 0.260427 -0.035340 0.033 Uiso 1 1 calc R U . . .
H1B H 0.575405 0.158000 -0.020707 0.033 Uiso 1 1 calc R U . . .
N2 N 0.25881(19) 0.31199(14) 0.17688(10) 0.0247(3) Uani 1 1 d . . . . .
N3 N -0.19096(18) 0.27729(12) 0.45385(10) 0.0197(3) Uani 1 1 d . . . . .
C1 C 0.3949(3) 0.36975(19) 0.12547(14) 0.0331(5) Uani 1 1 d . . . . .
H1C H 0.434045 0.413872 0.169678 0.040 Uiso 1 1 calc R U . . .
H1D H 0.348778 0.424623 0.080479 0.040 Uiso 1 1 calc R U . . .
C2 C 0.5470(3) 0.2812(2) 0.07322(16) 0.0392(5) Uani 1 1 d D U . . .
H2A H 0.584666 0.226090 0.121296 0.047 Uiso 0.684(7) 1 calc R U P A 1
H2B H 0.618236 0.329129 0.029642 0.047 Uiso 0.316(7) 1 calc R U P A 2
C3 C 0.3428(2) 0.15661(17) 0.06044(13) 0.0268(4) Uani 1 1 d . . . . .
H3A H 0.386933 0.099132 0.104350 0.032 Uiso 1 1 calc R U . . .
H3B H 0.300451 0.115798 0.015509 0.032 Uiso 1 1 calc R U . . .
C4 C 0.1959(2) 0.24602(17) 0.11406(12) 0.0255(4) Uani 1 1 d . . . . .
H4A H 0.144275 0.298973 0.069650 0.031 Uiso 1 1 calc R U . . .
H4B H 0.104789 0.207531 0.151026 0.031 Uiso 1 1 calc R U . . .
C6 C 0.1349(2) 0.36578(16) 0.25373(12) 0.0219(4) Uani 1 1 d . . . . .
C7 C 0.0934(2) 0.48511(16) 0.27314(13) 0.0254(4) Uani 1 1 d . . . . .
C8 C -0.0226(2) 0.53359(16) 0.35079(13) 0.0241(4) Uani 1 1 d . . . . .
H8 H -0.039231 0.613791 0.363129 0.029 Uiso 1 1 calc R U . . .
C9 C -0.1173(2) 0.46428(15) 0.41234(12) 0.0198(3) Uani 1 1 d . . . . .
C10 C -0.0878(2) 0.34473(14) 0.39432(11) 0.0182(3) Uani 1 1 d . . . . .
C11 C 0.0469(2) 0.29594(15) 0.31892(12) 0.0196(3) Uani 1 1 d . . . . .
C12 C -0.2417(2) 0.51656(15) 0.49504(12) 0.0209(3) Uani 1 1 d . . . . .
C13 C -0.3270(2) 0.43861(16) 0.55594(12) 0.0220(4) Uani 1 1 d . . . . .
C14 C -0.2995(2) 0.32512(16) 0.53172(12) 0.0217(4) Uani 1 1 d . . . . .
H14 H -0.361915 0.276703 0.573032 0.026 Uiso 1 1 calc R U . . .
C15 C 0.2429(3) 0.13175(19) 0.34798(16) 0.0375(5) Uani 1 1 d . . . . .
H15A H 0.341061 0.166977 0.317833 0.056 Uiso 1 1 calc R U . . .
H15B H 0.274627 0.048058 0.337843 0.056 Uiso 1 1 calc R U . . .
H15C H 0.212718 0.148669 0.415281 0.056 Uiso 1 1 calc R U . . .
C16 C -0.4498(2) 0.47880(18) 0.64523(13) 0.0283(4) Uani 1 1 d . . . . .
C17 C -0.1975(2) 0.16028(15) 0.42865(13) 0.0248(4) Uani 1 1 d . . . . .
H17 H -0.101324 0.097270 0.439418 0.030 Uiso 1 1 calc R U . . .
C18 C -0.2704(2) 0.14664(18) 0.34617(14) 0.0312(4) Uani 1 1 d . . . . .
H18A H -0.218962 0.077086 0.306268 0.037 Uiso 1 1 calc R U . . .
H18B H -0.309459 0.217166 0.312188 0.037 Uiso 1 1 calc R U . . .
C19 C -0.3737(3) 0.13052(18) 0.44290(16) 0.0367(5) Uani 1 1 d . . . . .
H19A H -0.385353 0.051088 0.462579 0.044 Uiso 1 1 calc R U . . .
H19B H -0.475908 0.191257 0.468503 0.044 Uiso 1 1 calc R U . . .
C5 C 0.7011(4) 0.3261(3) 0.0251(3) 0.0471(11) Uani 0.684(7) 1 d D U P A 1
H5A H 0.794666 0.261653 -0.001370 0.071 Uiso 0.684(7) 1 calc R U P A 1
H5B H 0.738690 0.368780 0.070004 0.071 Uiso 0.684(7) 1 calc R U P A 1
H5C H 0.672370 0.377693 -0.025207 0.071 Uiso 0.684(7) 1 calc R U P A 1
C5A C 0.6588(8) 0.2245(6) 0.1246(5) 0.038(2) Uani 0.316(7) 1 d D U P A 2
H5AA H 0.596026 0.182661 0.175304 0.057 Uiso 0.316(7) 1 calc R U P A 2
H5AB H 0.709498 0.280460 0.151105 0.057 Uiso 0.316(7) 1 calc R U P A 2
H5AC H 0.751195 0.169837 0.084135 0.057 Uiso 0.316(7) 1 calc R U P A 2
O5 O -0.42524(16) -0.06653(14) 0.14809(9) 0.0340(3) Uani 1 1 d . . . . .
H5 H -0.517897 -0.086701 0.175011 0.051 Uiso 1 1 calc R U . . .
O6 O 0.06314(19) -0.18091(16) 0.36160(11) 0.0437(4) Uani 1 1 d . . . . .
H6 H 0.160874 -0.171982 0.331122 0.066 Uiso 1 1 calc R U . . .
O7 O 0.28458(17) -0.13235(15) 0.22160(12) 0.0426(4) Uani 1 1 d . . . . .
O8 O 0.21267(16) -0.08015(13) 0.08635(10) 0.0332(3) Uani 1 1 d . . . . .
C20 C -0.1354(2) -0.08775(15) 0.16279(12) 0.0214(4) Uani 1 1 d . . . . .
H20 H -0.104927 -0.061998 0.100251 0.026 Uiso 1 1 calc R U . . .
C21 C -0.3055(2) -0.09712(16) 0.20128(12) 0.0220(4) Uani 1 1 d . . . . .
C22 C -0.3482(2) -0.13669(15) 0.29261(13) 0.0233(4) Uani 1 1 d . . . . .
H22 H -0.463720 -0.144807 0.319070 0.028 Uiso 1 1 calc R U . . .
C23 C -0.2241(2) -0.16421(16) 0.34505(13) 0.0263(4) Uani 1 1 d . . . . .
H23 H -0.254927 -0.190832 0.407297 0.032 Uiso 1 1 calc R U . . .
C24 C -0.0541(2) -0.15309(16) 0.30701(13) 0.0251(4) Uani 1 1 d . . . . .
C25 C -0.0088(2) -0.11568(15) 0.21483(12) 0.0210(4) Uani 1 1 d . . . . .
C26 C 0.1749(2) -0.10775(16) 0.17019(14) 0.0265(4) Uani 1 1 d . . . . .
O9 O -0.3516(2) 0.61947(16) 0.11429(10) 0.0478(4) Uani 1 1 d . . . . .
H9 H -0.417198 0.615858 0.167221 0.072 Uiso 1 1 calc R U . . .
C27 C -0.1757(4) 0.5955(3) 0.12276(19) 0.0612(8) Uani 1 1 d . . . . .
H27A H -0.100121 0.608220 0.062467 0.092 Uiso 1 1 calc R U . . .
H27B H -0.144294 0.515090 0.141407 0.092 Uiso 1 1 calc R U . . .
H27C H -0.162032 0.646771 0.170242 0.092 Uiso 1 1 calc R U . . .

loop_
_atom_site_aniso_label
_atom_site_aniso_U_11
_atom_site_aniso_U_22
_atom_site_aniso_U_33
_atom_site_aniso_U_23
_atom_site_aniso_U_13
_atom_site_aniso_U_12
F1 0.0427(7) 0.0305(6) 0.0355(6) 0.0064(5) 0.0137(5) -0.0131(5)
O1 0.0202(6) 0.0214(6) 0.0246(6) -0.0020(5) -0.0010(5) -0.0016(5)
O2 0.0329(7) 0.0224(7) 0.0271(7) -0.0042(5) 0.0009(5) -0.0025(5)
O3 0.0352(8) 0.0378(8) 0.0258(7) -0.0088(6) 0.0045(6) -0.0012(6)
O4 0.0430(9) 0.0533(10) 0.0234(7) -0.0009(6) 0.0112(6) -0.0143(7)
N1 0.0197(7) 0.0366(9) 0.0237(8) -0.0055(6) 0.0032(6) -0.0068(6)
N2 0.0219(7) 0.0323(8) 0.0187(7) -0.0035(6) 0.0026(6) -0.0098(6)
N3 0.0188(7) 0.0211(7) 0.0182(7) 0.0016(5) -0.0013(5) -0.0052(5)
C1 0.0282(10) 0.0415(12) 0.0274(10) -0.0087(8) 0.0090(8) -0.0178(9)
C2 0.0225(9) 0.0564(14) 0.0375(11) -0.0183(10) 0.0060(8) -0.0162(9)
C3 0.0228(9) 0.0343(10) 0.0226(9) -0.0036(7) -0.0006(7) -0.0085(7)
C4 0.0192(8) 0.0373(10) 0.0194(8) -0.0022(7) -0.0006(7) -0.0082(7)
C6 0.0177(8) 0.0293(9) 0.0172(8) -0.0010(7) -0.0008(6) -0.0049(7)
C7 0.0241(9) 0.0272(9) 0.0232(9) 0.0053(7) 0.0015(7) -0.0099(7)
C8 0.0244(9) 0.0210(9) 0.0253(9) 0.0004(7) -0.0019(7) -0.0049(7)
C9 0.0186(8) 0.0215(8) 0.0184(8) -0.0002(6) -0.0031(6) -0.0032(6)
C10 0.0164(7) 0.0218(8) 0.0169(8) 0.0022(6) -0.0040(6) -0.0048(6)
C11 0.0185(8) 0.0210(8) 0.0187(8) -0.0006(6) -0.0035(6) -0.0032(6)
C12 0.0195(8) 0.0242(9) 0.0185(8) -0.0006(7) -0.0049(6) -0.0021(6)
C13 0.0186(8) 0.0282(9) 0.0172(8) -0.0004(7) -0.0013(6) -0.0028(7)
C14 0.0194(8) 0.0274(9) 0.0177(8) 0.0037(7) -0.0021(6) -0.0063(7)
C15 0.0339(11) 0.0321(11) 0.0446(12) 0.0003(9) -0.0149(9) 0.0049(8)
C16 0.0240(9) 0.0388(11) 0.0195(9) -0.0031(8) -0.0013(7) -0.0037(8)
C17 0.0214(8) 0.0191(8) 0.0310(9) 0.0015(7) 0.0014(7) -0.0057(7)
C18 0.0271(9) 0.0291(10) 0.0363(11) -0.0100(8) -0.0010(8) -0.0086(8)
C19 0.0292(10) 0.0293(10) 0.0480(12) -0.0087(9) 0.0074(9) -0.0140(8)
C5 0.0336(18) 0.051(2) 0.052(2) -0.0164(16) 0.0179(15) -0.0246(15)
C5A 0.028(3) 0.054(4) 0.031(4) 0.001(3) -0.011(3) -0.003(3)
O5 0.0156(6) 0.0615(10) 0.0276(7) 0.0030(6) -0.0068(5) -0.0120(6)
O6 0.0267(7) 0.0652(11) 0.0441(9) 0.0224(8) -0.0188(7) -0.0123(7)
O7 0.0156(6) 0.0614(10) 0.0549(10) 0.0148(8) -0.0143(6) -0.0126(6)
O8 0.0145(6) 0.0476(9) 0.0339(8) -0.0031(6) 0.0042(5) -0.0082(6)
C20 0.0160(8) 0.0279(9) 0.0197(8) -0.0036(7) -0.0001(6) -0.0068(7)
C21 0.0138(7) 0.0280(9) 0.0245(8) -0.0049(7) -0.0037(6) -0.0045(6)
C22 0.0134(7) 0.0253(9) 0.0290(9) -0.0006(7) 0.0018(7) -0.0062(6)
C23 0.0233(9) 0.0266(9) 0.0271(9) 0.0067(7) -0.0015(7) -0.0061(7)
C24 0.0196(8) 0.0264(9) 0.0301(9) 0.0042(7) -0.0084(7) -0.0040(7)
C25 0.0119(7) 0.0215(8) 0.0285(9) -0.0041(7) -0.0015(6) -0.0036(6)
C26 0.0121(8) 0.0278(9) 0.0382(11) -0.0039(8) -0.0010(7) -0.0052(7)
O9 0.0466(9) 0.0645(11) 0.0234(7) 0.0079(7) 0.0017(7) -0.0025(8)
C27 0.0490(15) 0.080(2) 0.0416(14) 0.0129(13) -0.0023(12) 0.0052(14)

loop_
_atom_type_symbol
_atom_type_description
_atom_type_scat_dispersion_real
_atom_type_scat_dispersion_imag
_atom_type_scat_source
C C 0.0137 0.0067 'International Tables Vol C Tables 4.2.6.8 and 6.1.1.4'
H H 0.0000 0.0000 'International Tables Vol C Tables 4.2.6.8 and 6.1.1.4'
F F 0.0583 0.0400 'International Tables Vol C Tables 4.2.6.8 and 6.1.1.4'
N N 0.0241 0.0134 'International Tables Vol C Tables 4.2.6.8 and 6.1.1.4'
O O 0.0389 0.0241 'International Tables Vol C Tables 4.2.6.8 and 6.1.1.4'

loop_
_geom_angle_atom_site_label_1
_geom_angle_atom_site_label_2
_geom_angle_atom_site_label_3
_geom_angle
_geom_angle_site_symmetry_1
_geom_angle_site_symmetry_3
C11 O1 C15 112.38(14) . .
C16 O3 H3 109.5 . .
H1A N1 H1B 108.0 . .
C2 N1 H1A 109.3 . .
C2 N1 H1B 109.3 . .
C3 N1 H1A 109.3 . .
C3 N1 H1B 109.3 . .
C3 N1 C2 111.66(15) . .
C1 N2 C4 111.63(14) . .
C6 N2 C1 120.84(15) . .
C6 N2 C4 116.26(14) . .
C10 N3 C17 122.18(14) . .
C14 N3 C10 119.18(15) . .
C14 N3 C17 118.31(14) . .
N2 C1 H1C 109.7 . .
N2 C1 H1D 109.7 . .
N2 C1 C2 109.99(17) . .
H1C C1 H1D 108.2 . .
C2 C1 H1C 109.7 . .
C2 C1 H1D 109.7 . .
N1 C2 C1 109.14(16) . .
N1 C2 H2A 106.3 . .
N1 C2 H2B 103.4 . .
C1 C2 H2A 106.3 . .
C1 C2 H2B 103.4 . .
C5 C2 N1 112.1(2) . .
C5 C2 C1 116.0(2) . .
C5 C2 H2A 106.3 . .
C5A C2 N1 118.8(4) . .
C5A C2 C1 116.4(3) . .
C5A C2 H2B 103.4 . .
N1 C3 H3A 109.7 . .
N1 C3 H3B 109.7 . .
N1 C3 C4 110.05(15) . .
H3A C3 H3B 108.2 . .
C4 C3 H3A 109.7 . .
C4 C3 H3B 109.7 . .
N2 C4 C3 110.31(15) . .
N2 C4 H4A 109.6 . .
N2 C4 H4B 109.6 . .
C3 C4 H4A 109.6 . .
C3 C4 H4B 109.6 . .
H4A C4 H4B 108.1 . .
N2 C6 C7 125.37(16) . .
N2 C6 C11 118.14(16) . .
C11 C6 C7 116.46(15) . .
F1 C7 C6 118.77(15) . .
F1 C7 C8 117.63(16) . .
C8 C7 C6 123.60(16) . .
C7 C8 H8 120.3 . .
C7 C8 C9 119.44(16) . .
C9 C8 H8 120.3 . .
C8 C9 C10 119.58(15) . .
C8 C9 C12 119.25(15) . .
C10 C9 C12 121.15(15) . .
N3 C10 C9 118.89(14) . .
N3 C10 C11 122.00(15) . .
C11 C10 C9 119.09(15) . .
O1 C11 C6 118.43(14) . .
O1 C11 C10 120.40(15) . .
C6 C11 C10 121.16(15) . .
O2 C12 C9 122.11(16) . .
O2 C12 C13 122.46(16) . .
C13 C12 C9 115.42(15) . .
C12 C13 C16 121.30(16) . .
C14 C13 C12 120.33(15) . .
C14 C13 C16 118.35(16) . .
N3 C14 C13 124.52(16) . .
N3 C14 H14 117.7 . .
C13 C14 H14 117.7 . .
O1 C15 H15A 109.5 . .
O1 C15 H15B 109.5 . .
O1 C15 H15C 109.5 . .
H15A C15 H15B 109.5 . .
H15A C15 H15C 109.5 . .
H15B C15 H15C 109.5 . .
O3 C16 C13 115.43(16) . .
O4 C16 O3 121.97(17) . .
O4 C16 C13 122.60(18) . .
N3 C17 H17 116.7 . .
N3 C17 C18 117.33(15) . .
N3 C17 C19 117.13(15) . .
C18 C17 H17 116.7 . .
C18 C17 C19 60.20(13) . .
C19 C17 H17 116.7 . .
C17 C18 H18A 117.7 . .
C17 C18 H18B 117.7 . .
C17 C18 C19 60.38(13) . .
H18A C18 H18B 114.9 . .
C19 C18 H18A 117.7 . .
C19 C18 H18B 117.7 . .
C17 C19 H19A 117.8 . .
C17 C19 H19B 117.8 . .
C18 C19 C17 59.43(13) . .
C18 C19 H19A 117.8 . .
C18 C19 H19B 117.8 . .
H19A C19 H19B 115.0 . .
C2 C5 H5A 109.5 . .
C2 C5 H5B 109.5 . .
C2 C5 H5C 109.5 . .
H5A C5 H5B 109.5 . .
H5A C5 H5C 109.5 . .
H5B C5 H5C 109.5 . .
C2 C5A H5AA 109.5 . .
C2 C5A H5AB 109.5 . .
C2 C5A H5AC 109.5 . .
H5AA C5A H5AB 109.5 . .
H5AA C5A H5AC 109.5 . .
H5AB C5A H5AC 109.5 . .
C21 O5 H5 109.5 . .
C24 O6 H6 109.5 . .
C21 C20 H20 119.6 . .
C21 C20 C25 120.78(16) . .
C25 C20 H20 119.6 . .
O5 C21 C20 118.52(16) . .
O5 C21 C22 122.39(15) . .
C20 C21 C22 119.09(16) . .
C21 C22 H22 119.7 . .
C23 C22 C21 120.69(15) . .
C23 C22 H22 119.7 . .
C22 C23 H23 119.9 . .
C22 C23 C24 120.25(17) . .
C24 C23 H23 119.9 . .
O6 C24 C23 118.01(17) . .
O6 C24 C25 122.36(16) . .
C23 C24 C25 119.63(16) . .
C20 C25 C24 119.54(15) . .
C20 C25 C26 119.42(16) . .
C24 C25 C26 121.03(16) . .
O7 C26 C25 116.68(17) . .
O8 C26 O7 123.90(16) . .
O8 C26 C25 119.41(16) . .
C27 O9 H9 109.5 . .
O9 C27 H27A 109.5 . .
O9 C27 H27B 109.5 . .
O9 C27 H27C 109.5 . .
H27A C27 H27B 109.5 . .
H27A C27 H27C 109.5 . .
H27B C27 H27C 109.5 . .

loop_
_geom_bond_atom_site_label_1
_geom_bond_atom_site_label_2
_geom_bond_distance
_geom_bond_site_symmetry_2
F1 C7 1.355(2) .
O1 C11 1.376(2) .
O1 C15 1.440(2) .
O2 C12 1.265(2) .
O3 H3 0.8400 .
O3 C16 1.324(2) .
O4 C16 1.217(2) .
N1 H1A 0.9100 .
N1 H1B 0.9100 .
N1 C2 1.492(3) .
N1 C3 1.491(2) .
N2 C1 1.462(2) .
N2 C4 1.466(2) .
N2 C6 1.401(2) .
N3 C10 1.408(2) .
N3 C14 1.337(2) .
N3 C17 1.462(2) .
C1 H1C 0.9900 .
C1 H1D 0.9900 .
C1 C2 1.519(3) .
C2 H2A 1.0000 .
C2 H2B 1.0000 .
C2 C5 1.474(3) .
C2 C5A 1.366(5) .
C3 H3A 0.9900 .
C3 H3B 0.9900 .
C3 C4 1.510(3) .
C4 H4A 0.9900 .
C4 H4B 0.9900 .
C6 C7 1.409(3) .
C6 C11 1.405(2) .
C7 C8 1.361(3) .
C8 H8 0.9500 .
C8 C9 1.400(2) .
C9 C10 1.412(2) .
C9 C12 1.455(2) .
C10 C11 1.411(2) .
C12 C13 1.429(2) .
C13 C14 1.364(3) .
C13 C16 1.481(2) .
C14 H14 0.9500 .
C15 H15A 0.9800 .
C15 H15B 0.9800 .
C15 H15C 0.9800 .
C17 H17 1.0000 .
C17 C18 1.489(3) .
C17 C19 1.504(3) .
C18 H18A 0.9900 .
C18 H18B 0.9900 .
C18 C19 1.501(3) .
C19 H19A 0.9900 .
C19 H19B 0.9900 .
C5 H5A 0.9800 .
C5 H5B 0.9800 .
C5 H5C 0.9800 .
C5A H5AA 0.9800 .
C5A H5AB 0.9800 .
C5A H5AC 0.9800 .
O5 H5 0.8400 .
O5 C21 1.365(2) .
O6 H6 0.8400 .
O6 C24 1.361(2) .
O7 C26 1.275(2) .
O8 C26 1.246(2) .
C20 H20 0.9500 .
C20 C21 1.389(2) .
C20 C25 1.394(2) .
C21 C22 1.394(3) .
C22 H22 0.9500 .
C22 C23 1.381(3) .
C23 H23 0.9500 .
C23 C24 1.393(2) .
C24 C25 1.398(3) .
C25 C26 1.502(2) .
O9 H9 0.8400 .
O9 C27 1.427(3) .
C27 H27A 0.9800 .
C27 H27B 0.9800 .
C27 H27C 0.9800 .

loop_
_geom_hbond_atom_site_label_D
_geom_hbond_atom_site_label_H
_geom_hbond_atom_site_label_A
_geom_hbond_distance_DH
_geom_hbond_distance_HA
_geom_hbond_distance_DA
_geom_hbond_angle_DHA
_geom_hbond_site_symmetry_A
_geom_hbond_publ_flag
O3 H3 O2 0.84 1.73 2.5162(19) 153.9 . yes
N1 H1A O9 0.91 1.95 2.852(2) 170.8 2_565 yes
N1 H1B O8 0.91 1.84 2.729(2) 164.4 2_655 yes
O5 H5 O7 0.84 1.77 2.6091(19) 174.8 1_455 yes
O6 H6 O7 0.84 1.79 2.532(2) 146.2 . yes
O9 H9 O4 0.84 1.94 2.734(2) 157.4 2_466 yes

loop_
_geom_torsion_atom_site_label_1
_geom_torsion_atom_site_label_2
_geom_torsion_atom_site_label_3
_geom_torsion_atom_site_label_4
_geom_torsion
_geom_torsion_site_symmetry_1
_geom_torsion_site_symmetry_2
_geom_torsion_site_symmetry_3
_geom_torsion_site_symmetry_4
F1 C7 C8 C9 174.90(16) . . . .
O2 C12 C13 C14 176.28(17) . . . .
O2 C12 C13 C16 -2.2(3) . . . .
N1 C3 C4 N2 -55.9(2) . . . .
N2 C1 C2 N1 57.6(2) . . . .
N2 C1 C2 C5 -174.5(2) . . . .
N2 C1 C2 C5A -80.2(4) . . . .
N2 C6 C7 F1 3.0(3) . . . .
N2 C6 C7 C8 -177.06(18) . . . .
N2 C6 C11 O1 5.2(2) . . . .
N2 C6 C11 C10 -175.50(15) . . . .
N3 C10 C11 O1 -8.3(2) . . . .
N3 C10 C11 C6 172.38(15) . . . .
N3 C17 C18 C19 -107.19(18) . . . .
N3 C17 C19 C18 107.52(18) . . . .
C1 N2 C4 C3 58.8(2) . . . .
C1 N2 C6 C7 19.6(3) . . . .
C1 N2 C6 C11 -158.48(17) . . . .
C2 N1 C3 C4 56.1(2) . . . .
C3 N1 C2 C1 -56.7(2) . . . .
C3 N1 C2 C5 173.3(2) . . . .
C3 N1 C2 C5A 80.0(4) . . . .
C4 N2 C1 C2 -59.7(2) . . . .
C4 N2 C6 C7 -121.0(2) . . . .
C4 N2 C6 C11 60.9(2) . . . .
C6 N2 C1 C2 158.00(17) . . . .
C6 N2 C4 C3 -157.09(16) . . . .
C6 C7 C8 C9 -5.0(3) . . . .
C7 C6 C11 O1 -173.09(15) . . . .
C7 C6 C11 C10 6.2(3) . . . .
C7 C8 C9 C10 1.7(3) . . . .
C7 C8 C9 C12 -179.75(17) . . . .
C8 C9 C10 N3 -176.40(15) . . . .
C8 C9 C10 C11 5.3(2) . . . .
C8 C9 C12 O2 1.5(3) . . . .
C8 C9 C12 C13 -177.40(16) . . . .
C9 C10 C11 O1 169.87(15) . . . .
C9 C10 C11 C6 -9.4(2) . . . .
C9 C12 C13 C14 -4.8(2) . . . .
C9 C12 C13 C16 176.71(15) . . . .
C10 N3 C14 C13 4.3(3) . . . .
C10 N3 C17 C18 -64.3(2) . . . .
C10 N3 C17 C19 -132.98(18) . . . .
C10 C9 C12 O2 -179.95(16) . . . .
C10 C9 C12 C13 1.2(2) . . . .
C11 C6 C7 F1 -178.83(16) . . . .
C11 C6 C7 C8 1.1(3) . . . .
C12 C9 C10 N3 5.0(2) . . . .
C12 C9 C10 C11 -173.21(15) . . . .
C12 C13 C14 N3 2.3(3) . . . .
C12 C13 C16 O3 2.0(3) . . . .
C12 C13 C16 O4 -177.51(18) . . . .
C14 N3 C10 C9 -7.8(2) . . . .
C14 N3 C10 C11 170.42(16) . . . .
C14 N3 C17 C18 108.96(18) . . . .
C14 N3 C17 C19 40.3(2) . . . .
C14 C13 C16 O3 -176.46(16) . . . .
C14 C13 C16 O4 4.0(3) . . . .
C15 O1 C11 C6 83.31(19) . . . .
C15 O1 C11 C10 -96.00(19) . . . .
C16 C13 C14 N3 -179.22(16) . . . .
C17 N3 C10 C9 165.43(15) . . . .
C17 N3 C10 C11 -16.4(2) . . . .
C17 N3 C14 C13 -169.20(17) . . . .
O5 C21 C22 C23 -178.44(17) . . . .
O6 C24 C25 C20 -179.57(18) . . . .
O6 C24 C25 C26 1.9(3) . . . .
C20 C21 C22 C23 1.2(3) . . . .
C20 C25 C26 O7 178.79(17) . . . .
C20 C25 C26 O8 -2.5(3) . . . .
C21 C20 C25 C24 -0.3(3) . . . .
C21 C20 C25 C26 178.30(16) . . . .
C21 C22 C23 C24 -0.2(3) . . . .
C22 C23 C24 O6 179.77(18) . . . .
C22 C23 C24 C25 -1.0(3) . . . .
C23 C24 C25 C20 1.3(3) . . . .
C23 C24 C25 C26 -177.26(16) . . . .
C24 C25 C26 O7 -2.7(3) . . . .
C24 C25 C26 O8 176.10(17) . . . .
C25 C20 C21 O5 178.70(16) . . . .
C25 C20 C21 C22 -1.0(3) . . . .
